data_2229824
loop_
_publ_author_name
'Fun, Hoong-Kun'
'Hemamalini, Madhukar'
Nithinchandra
'Kalluraya, Balakrishna'

_publ_section_title
;
 4-[2-(2-Benzylidenehydrazinylidene)-3,6-dihydro-2<i>H</i>-1,3,4-thiadiazin-5-yl]-3-(4-methoxyphenyl)sydnone
;
_journal_coeditor_code RZ2567
_journal_issue 4
_journal_name_full 'Acta Crystallographica Section E'
_journal_page_first o902
_journal_paper_doi 10.1107/S1600536811009329
_journal_volume 67
_journal_year 2011
_chemical_formula_iupac 'C19 H16 N6 O3 S'
_chemical_formula_moiety 'C19 H16 N6 O3 S'
_chemical_formula_sum 'C19 H16 N6 O3 S'
_chemical_formula_weight 408.44
_chemical_name_common
;
4-[2-(2-Benzylidenehydrazinylidene)-3,6-dihydro-2<i>H</i>-1,3,4-thiadiazin-
5-yl]-3-(4-methoxyphenyl)sydnone
;
_chemical_name_systematic
;
4-[2-(2-Benzylidenehydrazinylidene)-3,6-dihydro-2<i>H</i>-1,3,4-thiadiazin-
5-yl]-3-(4-methoxyphenyl)-1,2,3-oxadiazol-3-ylium-5-olate
;
_space_group_IT_number 14
_symmetry_cell_setting monoclinic
_symmetry_space_group_name_Hall '-P 2yn'
_symmetry_space_group_name_H-M 'P 1 21/n 1'
_atom_sites_solution_hydrogens geom
_atom_sites_solution_primary direct
_atom_sites_solution_secondary difmap
_audit_creation_method SHELXL97
_cell_angle_alpha 90.00
_cell_angle_beta 99.338(2)
_cell_angle_gamma 90.00
_cell_formula_units_Z 4
_cell_length_a 14.9236(15)
_cell_length_b 5.9331(7)
_cell_length_c 21.425(2)
_cell_measurement_reflns_used 1908
_cell_measurement_temperature 296(2)
_cell_measurement_theta_max 27.33
_cell_measurement_theta_min 3.00
_cell_volume 1871.9(3)
_computing_cell_refinement 'SAINT (Bruker, 2009)'
_computing_data_collection 'APEX2 (Bruker, 2009)'
_computing_data_reduction 'SAINT (Bruker, 2009)'
_computing_molecular_graphics 'SHELXTL (Sheldrick, 2008)'
_computing_publication_material
;
SHELXTL (Sheldrick, 2008) and PLATON (Spek, 2009)
;
_computing_structure_refinement 'SHELXTL (Sheldrick, 2008)'
_computing_structure_solution 'SHELXTL (Sheldrick, 2008)'
_diffrn_ambient_temperature 296(2)
_diffrn_measured_fraction_theta_full 0.994
_diffrn_measured_fraction_theta_max 0.994
_diffrn_measurement_device_type 'Bruker APEXII DUO CCD area-detector'
_diffrn_measurement_method '\f and \w'
_diffrn_radiation_monochromator graphite
_diffrn_radiation_source 'fine-focus sealed tube'
_diffrn_radiation_type MoK\a
_diffrn_radiation_wavelength 0.71073
_diffrn_reflns_av_R_equivalents 0.0624
_diffrn_reflns_av_sigmaI/netI 0.0655
_diffrn_reflns_limit_h_max 19
_diffrn_reflns_limit_h_min -19
_diffrn_reflns_limit_k_max 7
_diffrn_reflns_limit_k_min -7
_diffrn_reflns_limit_l_max 27
_diffrn_reflns_limit_l_min -27
_diffrn_reflns_number 15668
_diffrn_reflns_theta_full 27.47
_diffrn_reflns_theta_max 27.47
_diffrn_reflns_theta_min 1.55
_diffrn_standards_number 0
_exptl_absorpt_coefficient_mu 0.208
_exptl_absorpt_correction_T_max 0.9915
_exptl_absorpt_correction_T_min 0.8555
_exptl_absorpt_correction_type multi-scan
_exptl_absorpt_process_details '(SADABS; Bruker, 2009)'
_exptl_crystal_colour orange
_exptl_crystal_density_diffrn 1.449
_exptl_crystal_density_method 'not measured'
_exptl_crystal_description needle
_exptl_crystal_F_000 848
_exptl_crystal_size_max 0.77
_exptl_crystal_size_mid 0.07
_exptl_crystal_size_min 0.04
_refine_diff_density_max 0.368
_refine_diff_density_min -0.289
_refine_ls_extinction_method none
_refine_ls_goodness_of_fit_ref 1.030
_refine_ls_hydrogen_treatment mixed
_refine_ls_matrix_type full
_refine_ls_number_parameters 267
_refine_ls_number_reflns 4269
_refine_ls_number_restraints 0
_refine_ls_restrained_S_all 1.030
_refine_ls_R_factor_all 0.0788
_refine_ls_R_factor_gt 0.0434
_refine_ls_shift/su_max 0.001
_refine_ls_shift/su_mean 0.000
_refine_ls_structure_factor_coef Fsqd
_refine_ls_weighting_details 'calc w = 1/[\s^2^(Fo^2^)+(0.0401P)^2^+0.4767P] where P=(Fo^2^+2Fc^2^)/3'
_refine_ls_weighting_scheme calc
_refine_ls_wR_factor_gt 0.0903
_refine_ls_wR_factor_ref 0.1062
_reflns_number_gt 2889
_reflns_number_total 4269
_reflns_threshold_expression I>2\s(I)
_cod_data_source_file rz2567.cif
_cod_data_source_block I
_cod_original_cell_volume 1871.9(4)
_cod_original_sg_symbol_H-M 'P 21/n'
_cod_database_code 2229824
_cod_database_fobs_code 2229824

loop_
_symmetry_equiv_pos_as_xyz
'x, y, z'
'-x+1/2, y+1/2, -z+1/2'
'-x, -y, -z'
'x-1/2, -y-1/2, z-1/2'

loop_
_atom_site_type_symbol
_atom_site_label
_atom_site_fract_x
_atom_site_fract_y
_atom_site_fract_z
_atom_site_U_iso_or_equiv
_atom_site_adp_type
_atom_site_calc_flag
_atom_site_refinement_flags
_atom_site_occupancy
_atom_site_disorder_assembly
_atom_site_disorder_group
S S1 0.51196(3) 0.06066(11) 0.18109(2) 0.02408(16) Uani d . 1 . .
O O1 0.29051(9) -0.7158(3) 0.24009(6) 0.0274(4) Uani d . 1 . .
O O2 0.43051(9) -0.5875(3) 0.28329(6) 0.0261(4) Uani d . 1 . .
O O3 0.03886(9) -0.2449(3) -0.06332(6) 0.0302(4) Uani d . 1 . .
N N1 0.58722(11) 0.3462(3) 0.10107(7) 0.0197(4) Uani d . 1 . .
N N2 0.53281(10) 0.1897(3) 0.06401(7) 0.0203(4) Uani d . 1 . .
N N3 0.45763(11) -0.1430(3) 0.06974(7) 0.0189(4) Uani d . 1 . .
N N4 0.39709(10) -0.2843(3) 0.09276(7) 0.0185(4) Uani d . 1 . .
N N5 0.26615(11) -0.5345(3) 0.15329(7) 0.0202(4) Uani d . 1 . .
N N6 0.22703(11) -0.6811(4) 0.18620(7) 0.0264(5) Uani d . 1 . .
C C1 0.73234(13) 0.6171(4) 0.16329(9) 0.0242(5) Uani d . 1 . .
H H1A 0.7205 0.4846 0.1837 0.029 Uiso calc R 1 . .
C C2 0.79578(14) 0.7681(5) 0.19293(10) 0.0320(6) Uani d . 1 . .
H H2A 0.8264 0.7369 0.2334 0.038 Uiso calc R 1 . .
C C3 0.81414(15) 0.9647(5) 0.16313(11) 0.0339(6) Uani d . 1 . .
H H3A 0.8574 1.0645 0.1833 0.041 Uiso calc R 1 . .
C C4 0.76819(14) 1.0137(5) 0.10314(10) 0.0287(6) Uani d . 1 . .
H H4A 0.7796 1.1476 0.0833 0.034 Uiso calc R 1 . .
C C5 0.70513(13) 0.8620(4) 0.07295(9) 0.0230(5) Uani d . 1 . .
H H5A 0.6753 0.8936 0.0323 0.028 Uiso calc R 1 . .
C C6 0.68565(13) 0.6638(4) 0.10230(8) 0.0199(5) Uani d . 1 . .
C C7 0.62003(13) 0.5032(4) 0.06982(8) 0.0204(5) Uani d . 1 . .
H H7A 0.6018 0.5142 0.0263 0.025 Uiso calc R 1 . .
C C8 0.50177(12) 0.0383(4) 0.09904(8) 0.0181(5) Uani d . 1 . .
C C9 0.49414(13) -0.2359(4) 0.19578(8) 0.0221(5) Uani d . 1 . .
H H9A 0.5470 -0.3213 0.1886 0.026 Uiso calc R 1 . .
H H9B 0.4866 -0.2566 0.2395 0.026 Uiso calc R 1 . .
C C10 0.41158(12) -0.3220(4) 0.15311(8) 0.0191(5) Uani d . 1 . .
C C11 0.34998(13) -0.4661(4) 0.18046(8) 0.0189(5) Uani d . 1 . .
C C12 0.36813(13) -0.5822(4) 0.23935(8) 0.0220(5) Uani d . 1 . .
C C13 0.21053(12) -0.4579(4) 0.09497(8) 0.0199(5) Uani d . 1 . .
C C14 0.17263(14) -0.2452(4) 0.09297(9) 0.0240(5) Uani d . 1 . .
H H14A 0.1857 -0.1480 0.1273 0.029 Uiso calc R 1 . .
C C15 0.11479(14) -0.1796(5) 0.03878(9) 0.0266(5) Uani d . 1 . .
H H15A 0.0881 -0.0376 0.0365 0.032 Uiso calc R 1 . .
C C16 0.09668(13) -0.3280(5) -0.01245(8) 0.0227(5) Uani d . 1 . .
C C17 0.13592(13) -0.5395(5) -0.00988(9) 0.0247(5) Uani d . 1 . .
H H17A 0.1242 -0.6363 -0.0444 0.030 Uiso calc R 1 . .
C C18 0.19321(13) -0.6064(4) 0.04498(9) 0.0234(5) Uani d . 1 . .
H H18A 0.2194 -0.7490 0.0478 0.028 Uiso calc R 1 . .
C C19 0.01814(14) -0.3879(5) -0.11771(9) 0.0340(7) Uani d . 1 . .
H H19A -0.0240 -0.3128 -0.1496 0.051 Uiso calc R 1 . .
H H19B -0.0084 -0.5258 -0.1059 0.051 Uiso calc R 1 . .
H H19C 0.0729 -0.4210 -0.1340 0.051 Uiso calc R 1 . .
H H1N3 0.4553(16) -0.161(5) 0.0291(12) 0.041(7) Uiso d . 1 . .

loop_
_atom_site_aniso_label
_atom_site_aniso_U_11
_atom_site_aniso_U_22
_atom_site_aniso_U_33
_atom_site_aniso_U_12
_atom_site_aniso_U_13
_atom_site_aniso_U_23
S1 0.0287(3) 0.0285(4) 0.0149(2) -0.0068(3) 0.00304(18) -0.0044(2)
O1 0.0302(8) 0.0318(12) 0.0200(6) -0.0042(8) 0.0033(6) 0.0077(7)
O2 0.0281(7) 0.0319(12) 0.0177(6) 0.0013(8) 0.0016(5) 0.0023(7)
O3 0.0242(7) 0.0414(13) 0.0238(7) 0.0037(8) 0.0003(6) 0.0051(7)
N1 0.0198(8) 0.0190(12) 0.0199(7) -0.0040(9) 0.0022(6) -0.0060(8)
N2 0.0207(8) 0.0229(13) 0.0170(7) -0.0048(9) 0.0018(6) -0.0034(8)
N3 0.0239(8) 0.0198(12) 0.0134(7) -0.0055(9) 0.0043(6) -0.0014(7)
N4 0.0185(8) 0.0200(12) 0.0176(7) -0.0032(8) 0.0046(6) -0.0006(7)
N5 0.0213(8) 0.0217(12) 0.0186(7) -0.0008(9) 0.0059(6) 0.0017(8)
N6 0.0282(9) 0.0287(14) 0.0218(8) -0.0087(10) 0.0021(7) 0.0045(8)
C1 0.0245(10) 0.0246(16) 0.0233(9) 0.0005(11) 0.0030(8) 0.0008(10)
C2 0.0273(11) 0.0363(19) 0.0287(10) -0.0002(13) -0.0061(9) -0.0048(11)
C3 0.0263(11) 0.0294(18) 0.0441(12) -0.0085(12) 0.0003(10) -0.0118(12)
C4 0.0258(10) 0.0220(16) 0.0404(11) -0.0015(11) 0.0113(9) -0.0006(11)
C5 0.0225(10) 0.0235(15) 0.0237(9) 0.0006(11) 0.0063(8) 0.0005(10)
C6 0.0188(9) 0.0213(15) 0.0203(9) -0.0011(10) 0.0052(7) -0.0033(9)
C7 0.0216(9) 0.0217(15) 0.0175(8) 0.0005(10) 0.0021(7) -0.0023(9)
C8 0.0156(8) 0.0227(14) 0.0156(8) 0.0003(10) 0.0011(7) -0.0040(9)
C9 0.0215(9) 0.0277(16) 0.0166(8) -0.0040(11) 0.0018(7) 0.0024(9)
C10 0.0187(9) 0.0217(15) 0.0173(8) 0.0001(10) 0.0042(7) -0.0026(9)
C11 0.0191(9) 0.0207(14) 0.0172(8) 0.0008(10) 0.0039(7) -0.0004(9)
C12 0.0259(10) 0.0223(15) 0.0196(9) 0.0026(11) 0.0093(8) -0.0001(9)
C13 0.0165(9) 0.0244(15) 0.0187(8) -0.0056(10) 0.0026(7) -0.0009(9)
C14 0.0274(10) 0.0234(15) 0.0219(9) -0.0004(12) 0.0059(8) -0.0014(10)
C15 0.0297(11) 0.0238(16) 0.0271(10) 0.0012(12) 0.0069(8) 0.0014(10)
C16 0.0161(9) 0.0309(17) 0.0215(9) -0.0018(11) 0.0047(7) 0.0035(10)
C17 0.0235(10) 0.0282(16) 0.0226(9) -0.0046(12) 0.0041(8) -0.0049(10)
C18 0.0211(9) 0.0241(16) 0.0251(9) -0.0014(11) 0.0039(8) -0.0023(10)
C19 0.0268(11) 0.051(2) 0.0227(10) -0.0061(13) -0.0011(8) 0.0030(11)

loop_
_atom_type_symbol
_atom_type_description
_atom_type_scat_dispersion_real
_atom_type_scat_dispersion_imag
_atom_type_scat_source
C C 0.0033 0.0016 'International Tables Vol C Tables 4.2.6.8 and 6.1.1.4'
H H 0.0000 0.0000 'International Tables Vol C Tables 4.2.6.8 and 6.1.1.4'
N N 0.0061 0.0033 'International Tables Vol C Tables 4.2.6.8 and 6.1.1.4'
O O 0.0106 0.0060 'International Tables Vol C Tables 4.2.6.8 and 6.1.1.4'
S S 0.1246 0.1234 'International Tables Vol C Tables 4.2.6.8 and 6.1.1.4'

loop_
_geom_angle_atom_site_label_1
_geom_angle_atom_site_label_2
_geom_angle_atom_site_label_3
_geom_angle_site_symmetry_1
_geom_angle_site_symmetry_3
_geom_angle
_geom_angle_publ_flag
C8 S1 C9 . . 96.30(10) ?
N6 O1 C12 . . 111.11(15) ?
C16 O3 C19 . . 117.3(2) ?
C7 N1 N2 . . 114.88(15) ?
C8 N2 N1 . . 111.09(15) ?
C8 N3 N4 . . 127.66(15) ?
C8 N3 H1N3 . . 119.9(18) ?
N4 N3 H1N3 . . 111.0(17) ?
C10 N4 N3 . . 116.66(16) ?
N6 N5 C11 . . 115.31(16) ?
N6 N5 C13 . . 115.21(16) ?
C11 N5 C13 . . 129.33(17) ?
N5 N6 O1 . . 104.03(15) ?
C2 C1 C6 . . 119.9(2) ?
C2 C1 H1A . . 120.0 ?
C6 C1 H1A . . 120.0 ?
C3 C2 C1 . . 120.6(2) ?
C3 C2 H2A . . 119.7 ?
C1 C2 H2A . . 119.7 ?
C2 C3 C4 . . 120.1(2) ?
C2 C3 H3A . . 120.0 ?
C4 C3 H3A . . 120.0 ?
C5 C4 C3 . . 119.6(2) ?
C5 C4 H4A . . 120.2 ?
C3 C4 H4A . . 120.2 ?
C4 C5 C6 . . 121.07(19) ?
C4 C5 H5A . . 119.5 ?
C6 C5 H5A . . 119.5 ?
C5 C6 C1 . . 118.7(2) ?
C5 C6 C7 . . 120.74(18) ?
C1 C6 C7 . . 120.5(2) ?
N1 C7 C6 . . 120.39(17) ?
N1 C7 H7A . . 119.8 ?
C6 C7 H7A . . 119.8 ?
N2 C8 N3 . . 118.03(16) ?
N2 C8 S1 . . 123.16(17) ?
N3 C8 S1 . . 118.79(15) ?
C10 C9 S1 . . 110.72(15) ?
C10 C9 H9A . . 109.5 ?
S1 C9 H9A . . 109.5 ?
C10 C9 H9B . . 109.5 ?
S1 C9 H9B . . 109.5 ?
H9A C9 H9B . . 108.1 ?
N4 C10 C11 . . 119.49(18) ?
N4 C10 C9 . . 122.47(18) ?
C11 C10 C9 . . 117.88(16) ?
N5 C11 C12 . . 105.40(18) ?
N5 C11 C10 . . 127.34(17) ?
C12 C11 C10 . . 127.04(17) ?
O2 C12 O1 . . 120.48(19) ?
O2 C12 C11 . . 135.4(2) ?
O1 C12 C11 . . 104.12(16) ?
C18 C13 C14 . . 122.39(19) ?
C18 C13 N5 . . 118.4(2) ?
C14 C13 N5 . . 119.06(18) ?
C13 C14 C15 . . 118.6(2) ?
C13 C14 H14A . . 120.7 ?
C15 C14 H14A . . 120.7 ?
C14 C15 C16 . . 119.7(2) ?
C14 C15 H15A . . 120.1 ?
C16 C15 H15A . . 120.1 ?
O3 C16 C17 . . 124.6(2) ?
O3 C16 C15 . . 114.5(2) ?
C17 C16 C15 . . 120.89(19) ?
C16 C17 C18 . . 119.3(2) ?
C16 C17 H17A . . 120.3 ?
C18 C17 H17A . . 120.3 ?
C13 C18 C17 . . 119.0(2) ?
C13 C18 H18A . . 120.5 ?
C17 C18 H18A . . 120.5 ?
O3 C19 H19A . . 109.5 ?
O3 C19 H19B . . 109.5 ?
H19A C19 H19B . . 109.5 ?
O3 C19 H19C . . 109.5 ?
H19A C19 H19C . . 109.5 ?
H19B C19 H19C . . 109.5 ?

loop_
_geom_bond_atom_site_label_1
_geom_bond_atom_site_label_2
_geom_bond_site_symmetry_2
_geom_bond_distance
_geom_bond_publ_flag
S1 C8 . 1.7448(17) ?
S1 C9 . 1.814(3) ?
O1 N6 . 1.385(2) ?
O1 C12 . 1.406(3) ?
O2 C12 . 1.212(2) ?
O3 C16 . 1.368(2) ?
O3 C19 . 1.434(3) ?
N1 C7 . 1.289(3) ?
N1 N2 . 1.394(2) ?
N2 C8 . 1.303(3) ?
N3 C8 . 1.360(3) ?
N3 N4 . 1.381(2) ?
N3 H1N3 . 0.87(2) ?
N4 C10 . 1.295(2) ?
N5 N6 . 1.314(2) ?
N5 C11 . 1.354(2) ?
N5 C13 . 1.456(2) ?
C1 C2 . 1.381(3) ?
C1 C6 . 1.405(3) ?
C1 H1A . 0.9300 ?
C2 C3 . 1.378(4) ?
C2 H2A . 0.9300 ?
C3 C4 . 1.386(3) ?
C3 H3A . 0.9300 ?
C4 C5 . 1.384(3) ?
C4 H4A . 0.9300 ?
C5 C6 . 1.387(3) ?
C5 H5A . 0.9300 ?
C6 C7 . 1.459(3) ?
C7 H7A . 0.9300 ?
C9 C10 . 1.500(3) ?
C9 H9A . 0.9700 ?
C9 H9B . 0.9700 ?
C10 C11 . 1.447(3) ?
C11 C12 . 1.425(3) ?
C13 C18 . 1.379(3) ?
C13 C14 . 1.381(3) ?
C14 C15 . 1.385(3) ?
C14 H14A . 0.9300 ?
C15 C16 . 1.399(3) ?
C15 H15A . 0.9300 ?
C16 C17 . 1.382(3) ?
C17 C18 . 1.394(3) ?
C17 H17A . 0.9300 ?
C18 H18A . 0.9300 ?
C19 H19A . 0.9600 ?
C19 H19B . 0.9600 ?
C19 H19C . 0.9600 ?

loop_
_geom_hbond_atom_site_label_D
_geom_hbond_atom_site_label_H
_geom_hbond_atom_site_label_A
_geom_hbond_site_symmetry_A
_geom_hbond_distance_DH
_geom_hbond_distance_HA
_geom_hbond_distance_DA
_geom_hbond_angle_DHA
_geom_hbond_publ_flag
N3 H1N3 N2 3_655 0.87(3) 2.04(3) 2.905(2) 173(2) yes
C9 H9B O2 . 0.9700 2.3900 3.057(3) 126.00 yes

loop_
_geom_torsion_atom_site_label_1
_geom_torsion_atom_site_label_2
_geom_torsion_atom_site_label_3
_geom_torsion_atom_site_label_4
_geom_torsion_site_symmetry_1
_geom_torsion_site_symmetry_2
_geom_torsion_site_symmetry_3
_geom_torsion_site_symmetry_4
_geom_torsion
_geom_torsion_publ_flag
C7 N1 N2 C8 . . . . -179.44(19) ?
C8 N3 N4 C10 . . . . -33.8(3) ?
C11 N5 N6 O1 . . . . -0.5(2) ?
C13 N5 N6 O1 . . . . -176.51(17) ?
C12 O1 N6 N5 . . . . 1.3(2) ?
C6 C1 C2 C3 . . . . -0.2(3) ?
C1 C2 C3 C4 . . . . 0.7(4) ?
C2 C3 C4 C5 . . . . -1.3(3) ?
C3 C4 C5 C6 . . . . 1.4(3) ?
C4 C5 C6 C1 . . . . -1.0(3) ?
C4 C5 C6 C7 . . . . -179.12(19) ?
C2 C1 C6 C5 . . . . 0.4(3) ?
C2 C1 C6 C7 . . . . 178.52(19) ?
N2 N1 C7 C6 . . . . -173.51(17) ?
C5 C6 C7 N1 . . . . -164.7(2) ?
C1 C6 C7 N1 . . . . 17.2(3) ?
N1 N2 C8 N3 . . . . -171.36(17) ?
N1 N2 C8 S1 . . . . 10.1(2) ?
N4 N3 C8 N2 . . . . -158.81(19) ?
N4 N3 C8 S1 . . . . 19.8(3) ?
C9 S1 C8 N2 . . . . -160.46(18) ?
C9 S1 C8 N3 . . . . 21.05(18) ?
C8 S1 C9 C10 . . . . -49.20(14) ?
N3 N4 C10 C11 . . . . 179.15(19) ?
N3 N4 C10 C9 . . . . -5.5(3) ?
S1 C9 C10 N4 . . . . 48.2(3) ?
S1 C9 C10 C11 . . . . -136.34(18) ?
N6 N5 C11 C12 . . . . -0.4(3) ?
C13 N5 C11 C12 . . . . 174.9(2) ?
N6 N5 C11 C10 . . . . 174.4(2) ?
C13 N5 C11 C10 . . . . -10.3(4) ?
N4 C10 C11 N5 . . . . -14.9(4) ?
C9 C10 C11 N5 . . . . 169.6(2) ?
N4 C10 C11 C12 . . . . 158.9(2) ?
C9 C10 C11 C12 . . . . -16.6(3) ?
N6 O1 C12 O2 . . . . 178.8(2) ?
N6 O1 C12 C11 . . . . -1.6(2) ?
N5 C11 C12 O2 . . . . -179.3(3) ?
C10 C11 C12 O2 . . . . 5.8(4) ?
N5 C11 C12 O1 . . . . 1.2(2) ?
C10 C11 C12 O1 . . . . -173.7(2) ?
N6 N5 C13 C18 . . . . -71.5(2) ?
C11 N5 C13 C18 . . . . 113.2(3) ?
N6 N5 C13 C14 . . . . 104.6(2) ?
C11 N5 C13 C14 . . . . -70.7(3) ?
C18 C13 C14 C15 . . . . 0.3(3) ?
N5 C13 C14 C15 . . . . -175.62(17) ?
C13 C14 C15 C16 . . . . -0.5(3) ?
C19 O3 C16 C17 . . . . -0.3(3) ?
C19 O3 C16 C15 . . . . 179.43(17) ?
C14 C15 C16 O3 . . . . -179.88(18) ?
C14 C15 C16 C17 . . . . -0.1(3) ?
O3 C16 C17 C18 . . . . -179.35(17) ?
C15 C16 C17 C18 . . . . 1.0(3) ?
C14 C13 C18 C17 . . . . 0.5(3) ?
N5 C13 C18 C17 . . . . 176.44(17) ?
C16 C17 C18 C13 . . . . -1.1(3) ?
